data_7042199
loop_
_publ_author_name
'Khalfaoui, Ouafa'
'Beghidja, Adel'
'Long, J\'er\^ome'
'Boussadia, Ahlem'
'Beghidja, Chahrazed'
'Guari, Yannick'
'Larionova, Joulia'

_publ_section_title
;
 Cinnamic acid derivative rare-earth dinuclear complexes and
 one-dimensional architectures: synthesis, characterization and magnetic
 properties.
;
_journal_issue 12
_journal_name_full 'Dalton transactions (Cambridge, England : 2003)'
_journal_page_first 3943
_journal_page_last 3952
_journal_paper_doi 10.1039/c7dt00326a
_journal_volume 46
_journal_year 2017
_chemical_formula_moiety 'C32 H35 Nd O11 S'
_chemical_formula_sum 'C32 H35 Nd O11 S'
_chemical_formula_weight 771.90
_space_group_crystal_system monoclinic
_space_group_IT_number 14
_space_group_name_Hall '-P 2ybc'
_space_group_name_H-M_alt 'P 1 21/c 1'
_symmetry_space_group_name_Hall '-P 2ybc'
_symmetry_space_group_name_H-M 'P 1 21/c 1'
_atom_sites_solution_hydrogens mixed
_atom_sites_solution_primary direct
_audit_block_doi 10.5517/ccdc.csd.cc1nbwb6
_audit_creation_date 2016-11-05
_audit_creation_method
;
Olex2 1.2
(compiled 2016.08.31 svn.r3340 for OlexSys, GUI svn.r5227)
;
_audit_update_record
;
2017-01-26 deposited with the CCDC.
2017-02-22 downloaded from the CCDC.
;
_cell_angle_alpha 90
_cell_angle_beta 98.658(7)
_cell_angle_gamma 90
_cell_formula_units_Z 4
_cell_length_a 17.474(3)
_cell_length_b 22.530(4)
_cell_length_c 8.4222(16)
_cell_measurement_reflns_used 6294
_cell_measurement_temperature 296
_cell_measurement_theta_max 25.69
_cell_measurement_theta_min 2.96
_cell_volume 3277.9(10)
_computing_cell_refinement 'Bruker SAINT'
_computing_data_reduction 'Bruker SAINT'
_computing_molecular_graphics 'Bruker SHELXTL'
_computing_publication_material 'Bruker SHELXTL'
_computing_structure_refinement 'SHELXL-2014 (Sheldrick 2014)'
_computing_structure_solution 'SHELXS-97 (Sheldrick 2008)'
_diffrn_ambient_temperature 296.15
_diffrn_measured_fraction_theta_full 0.992
_diffrn_measured_fraction_theta_max 0.993
_diffrn_measurement_device_type 'Bruker APEX-II CCD'
_diffrn_measurement_method '\f and \w scans'_diffrn_reflns_limit_h_max'
_diffrn_radiation_type MoK\a
_diffrn_radiation_wavelength 0.71073
_diffrn_reflns_av_R_equivalents 0.0540
_diffrn_reflns_av_unetI/netI 0.0486
_diffrn_reflns_Laue_measured_fraction_full 0.992
_diffrn_reflns_Laue_measured_fraction_max 0.993
_diffrn_reflns_limit_h_max 21
_diffrn_reflns_limit_h_min -20
_diffrn_reflns_limit_k_max 28
_diffrn_reflns_limit_k_min -28
_diffrn_reflns_limit_l_max 10
_diffrn_reflns_limit_l_min -10
_diffrn_reflns_number 29947
_diffrn_reflns_point_group_measured_fraction_full 0.992
_diffrn_reflns_point_group_measured_fraction_max 0.993
_diffrn_reflns_theta_full 26.000
_diffrn_reflns_theta_max 26.371
_diffrn_reflns_theta_min 3.951
_exptl_absorpt_coefficient_mu 1.706
_exptl_absorpt_correction_type none
_exptl_crystal_colour colourless
_exptl_crystal_colour_primary colourless
_exptl_crystal_density_diffrn 1.564
_exptl_crystal_description block
_exptl_crystal_F_000 1564
_exptl_crystal_size_max 0.13
_exptl_crystal_size_mid 0.1
_exptl_crystal_size_min 0.09
_refine_diff_density_max 1.285
_refine_diff_density_min -0.672
_refine_diff_density_rms 0.087
_refine_ls_extinction_method none
_refine_ls_goodness_of_fit_ref 1.066
_refine_ls_hydrogen_treatment constr
_refine_ls_matrix_type full
_refine_ls_number_parameters 430
_refine_ls_number_reflns 6667
_refine_ls_number_restraints 0
_refine_ls_restrained_S_all 1.066
_refine_ls_R_factor_all 0.0652
_refine_ls_R_factor_gt 0.0433
_refine_ls_shift/su_max 0.001
_refine_ls_shift/su_mean 0.000
_refine_ls_structure_factor_coef Fsqd
_refine_ls_weighting_details 'w=1/[\s^2^(Fo^2^)+(0.0250P)^2^+5.7842P] where P=(Fo^2^+2Fc^2^)/3'
_refine_ls_weighting_scheme calc
_refine_ls_wR_factor_gt 0.0803
_refine_ls_wR_factor_ref 0.0877
_reflns_Friedel_coverage 0.000
_reflns_number_gt 5165
_reflns_number_total 6667
_reflns_threshold_expression 'I > 2\s(I)'
_cod_data_source_file c7dt00326a2.cif
_cod_data_source_block FM100
_cod_depositor_comments 'Adding full bibliography for 7042193--7042199.cif.'
_cod_database_code 7042199
_shelx_space_group_comment
;
The symmetry employed for this shelxl refinement is uniquely defined
by the following loop, which should always be used as a source of
symmetry information in preference to the above space-group names.
They are only intended as comments.
;
_olex2_refinement_description
;
1. Fixed Uiso
 At 1.2 times of:
  All C(H) groups
 At 1.5 times of:
  All C(H,H,H) groups, All C(H,H,H,H,H,H) groups, All O(H,H) groups
2. Others
 Fixed Sof: S1A(0.5) S1B(0.5) H31A(0.5) H31C(0.5) H31B(0.5) H31F(0.5)
 H31E(0.5) H31D(0.5) C32A(0.5) H32A(0.5) H32B(0.5) H32C(0.5) C32B(0.5)
 H32D(0.5) H32E(0.5) H32F(0.5)
3.a Rotating group:
 O11(H11A,H11B)
3.b Me refined with riding coordinates:
 C31(H31A,H31C,H31B), C31(H31F,H31E,H31D)
3.c Aromatic/amide H refined with riding coordinates:
 C2(H2), C3(H3), C6(H6), C7(H7), C8(H8), C9(H9), C22(H22), C23(H23), C26(H26),
 C27(H27), C28(H28), C29(H29), C12(H12), C13(H13), C16(H16), C17(H17), C18(H18),
  C19(H19)
3.d Idealised Me refined as rotating group:
 C10(H10A,H10B,H10C), C30(H30A,H30B,H30C), C20(H20A,H20B,H20C), C32A(H32A,H32B,
 H32C), C32B(H32D,H32E,H32F)
;
_shelx_shelxl_version_number 2014/7
_olex2_submission_special_instructions 'No special instructions were received'

loop_
_space_group_symop_operation_xyz
'x, y, z'
'-x, y+1/2, -z+1/2'
'-x, -y, -z'
'x, -y-1/2, z-1/2'

loop_
_atom_site_label
_atom_site_type_symbol
_atom_site_fract_x
_atom_site_fract_y
_atom_site_fract_z
_atom_site_U_iso_or_equiv
_atom_site_adp_type
_atom_site_occupancy
_atom_site_site_symmetry_order
_atom_site_calc_flag
_atom_site_refinement_flags_posn
_atom_site_refinement_flags_occupancy
_atom_site_disorder_assembly
_atom_site_disorder_group
Nd1 Nd 0.55737(2) 0.55951(2) 0.67356(3) 0.03324(8) Uani 1 1 d . . . .
S1A S 0.5490(3) 0.69816(14) 0.9155(4) 0.0838(11) Uani 0.5 1 d . P A 1
S1B S 0.5914(2) 0.65649(17) 1.0130(4) 0.0820(10) Uani 0.5 1 d . P A 2
O1 O 0.46480(19) 0.63170(14) 0.5244(4) 0.0542(9) Uani 1 1 d . . . .
O2 O 0.54886(17) 0.45679(12) 0.5822(4) 0.0372(7) Uani 1 1 d . . . .
O3 O 0.3240(2) 0.79186(15) 0.2840(5) 0.0670(11) Uani 1 1 d . . . .
O7 O 0.60024(17) 0.51070(15) 0.9471(4) 0.0447(8) Uani 1 1 d . . . .
O8 O 0.69134(17) 0.53624(15) 0.8088(4) 0.0482(8) Uani 1 1 d . . . .
O9 O 0.80646(19) 0.46997(17) 1.3865(4) 0.0569(9) Uani 1 1 d . . . .
O4 O 0.6451(2) 0.63577(16) 0.5701(5) 0.0614(10) Uani 1 1 d . . . .
O5 O 0.6355(2) 0.55031(17) 0.4506(4) 0.0593(10) Uani 1 1 d . . . .
O6 O 0.7949(2) 0.77952(19) 0.3496(6) 0.0782(12) Uani 1 1 d . . . .
O10 O 0.5522(3) 0.63672(17) 0.8650(5) 0.0812(13) Uani 1 1 d . . . .
O11 O 0.43762(16) 0.52584(14) 0.7663(4) 0.0419(7) Uani 1 1 d . . . .
H11A H 0.4466 0.5139 0.8675 0.063 Uiso 1 1 d GR . . .
H11B H 0.4171 0.4957 0.7076 0.063 Uiso 1 1 d GR . . .
C1 C 0.4295(2) 0.59729(19) 0.4214(5) 0.0357(10) Uani 1 1 d . . . .
C2 C 0.3617(2) 0.6174(2) 0.3088(5) 0.0388(10) Uani 1 1 d . . . .
H2 H 0.3361 0.5906 0.2352 0.047 Uiso 1 1 calc R . . .
C3 C 0.3366(3) 0.6727(2) 0.3100(5) 0.0407(11) Uani 1 1 d . . . .
H3 H 0.3637 0.6976 0.3866 0.049 Uiso 1 1 calc R . . .
C4 C 0.2712(2) 0.6993(2) 0.2054(5) 0.0377(10) Uani 1 1 d . . . .
C5 C 0.2656(3) 0.7615(2) 0.1947(6) 0.0457(12) Uani 1 1 d . . . .
C6 C 0.2035(3) 0.7877(2) 0.0975(7) 0.0589(14) Uani 1 1 d . . . .
H6 H 0.1998 0.8289 0.0920 0.071 Uiso 1 1 calc R . . .
C7 C 0.1479(3) 0.7538(3) 0.0103(7) 0.0637(16) Uani 1 1 d . . . .
H7 H 0.1067 0.7720 -0.0544 0.076 Uiso 1 1 calc R . . .
C8 C 0.1520(3) 0.6928(3) 0.0168(7) 0.0631(15) Uani 1 1 d . . . .
H8 H 0.1141 0.6697 -0.0434 0.076 Uiso 1 1 calc R . . .
C9 C 0.2133(3) 0.6664(2) 0.1143(6) 0.0500(12) Uani 1 1 d . . . .
H9 H 0.2159 0.6252 0.1189 0.060 Uiso 1 1 calc R . . .
C10 C 0.3213(4) 0.8549(2) 0.2813(8) 0.0770(19) Uani 1 1 d . . . .
H10A H 0.3237 0.8687 0.1744 0.116 Uiso 1 1 calc GR . . .
H10B H 0.3644 0.8704 0.3534 0.116 Uiso 1 1 calc GR . . .
H10C H 0.2739 0.8681 0.3144 0.116 Uiso 1 1 calc GR . . .
C21 C 0.6715(2) 0.51572(19) 0.9353(5) 0.0344(10) Uani 1 1 d . . . .
C22 C 0.7303(2) 0.49563(19) 1.0696(5) 0.0366(10) Uani 1 1 d . . . .
H22 H 0.7151 0.4864 1.1679 0.044 Uiso 1 1 calc R . . .
C23 C 0.8041(2) 0.4905(2) 1.0524(5) 0.0390(10) Uani 1 1 d . . . .
H23 H 0.8156 0.5035 0.9539 0.047 Uiso 1 1 calc R . . .
C24 C 0.8709(2) 0.4678(2) 1.1622(5) 0.0378(10) Uani 1 1 d . . . .
C25 C 0.8719(3) 0.4566(2) 1.3266(6) 0.0425(11) Uani 1 1 d . . . .
C26 C 0.9380(3) 0.4328(3) 1.4162(7) 0.0614(15) Uani 1 1 d . . . .
H26 H 0.9385 0.4245 1.5245 0.074 Uiso 1 1 calc R . . .
C27 C 1.0022(3) 0.4213(3) 1.3471(8) 0.0707(17) Uani 1 1 d . . . .
H27 H 1.0461 0.4055 1.4091 0.085 Uiso 1 1 calc R . . .
C28 C 1.0029(3) 0.4327(3) 1.1894(8) 0.0689(17) Uani 1 1 d . . . .
H28 H 1.0470 0.4249 1.1432 0.083 Uiso 1 1 calc R . . .
C29 C 0.9379(3) 0.4557(2) 1.0983(7) 0.0540(13) Uani 1 1 d . . . .
H29 H 0.9389 0.4635 0.9902 0.065 Uiso 1 1 calc R . . .
C30 C 0.8057(4) 0.4662(3) 1.5554(6) 0.0737(18) Uani 1 1 d . . . .
H30A H 0.7566 0.4798 1.5793 0.111 Uiso 1 1 calc GR . . .
H30B H 0.8463 0.4905 1.6108 0.111 Uiso 1 1 calc GR . . .
H30C H 0.8136 0.4257 1.5896 0.111 Uiso 1 1 calc GR . . .
C11 C 0.6672(3) 0.5993(3) 0.4748(6) 0.0521(13) Uani 1 1 d . . . .
C12 C 0.7342(3) 0.6135(3) 0.3882(6) 0.0574(14) Uani 1 1 d . . . .
H12 H 0.7515 0.5845 0.3233 0.069 Uiso 1 1 calc R . . .
C13 C 0.7683(3) 0.6638(2) 0.4003(6) 0.0540(13) Uani 1 1 d . . . .
H13 H 0.7484 0.6922 0.4631 0.065 Uiso 1 1 calc R . . .
C14 C 0.8354(3) 0.6816(3) 0.3260(6) 0.0508(13) Uani 1 1 d . . . .
C15 C 0.8485(3) 0.7423(3) 0.3065(6) 0.0580(14) Uani 1 1 d . . . .
C16 C 0.9136(4) 0.7599(3) 0.2430(7) 0.0745(19) Uani 1 1 d . . . .
H16 H 0.9231 0.8001 0.2291 0.089 Uiso 1 1 calc R . . .
C17 C 0.9636(4) 0.7188(4) 0.2008(7) 0.082(2) Uani 1 1 d . . . .
H17 H 1.0074 0.7314 0.1597 0.099 Uiso 1 1 calc R . . .
C18 C 0.9516(3) 0.6596(4) 0.2172(7) 0.0777(19) Uani 1 1 d . . . .
H18 H 0.9864 0.6320 0.1874 0.093 Uiso 1 1 calc R . . .
C19 C 0.8866(3) 0.6412(3) 0.2789(6) 0.0618(15) Uani 1 1 d . . . .
H19 H 0.8773 0.6009 0.2888 0.074 Uiso 1 1 calc R . . .
C20 C 0.8074(4) 0.8419(3) 0.3486(9) 0.089(2) Uani 1 1 d . . . .
H20A H 0.8118 0.8545 0.2415 0.133 Uiso 1 1 calc GR . . .
H20B H 0.8543 0.8513 0.4190 0.133 Uiso 1 1 calc GR . . .
H20C H 0.7646 0.8618 0.3846 0.133 Uiso 1 1 calc GR . . .
C31 C 0.6265(7) 0.7202(5) 1.0286(15) 0.196(6) Uani 1 1 d . . . .
H31A H 0.6207 0.7610 1.0576 0.293 Uiso 0.5 1 calc R P A 1
H31C H 0.6351 0.6963 1.1240 0.293 Uiso 0.5 1 calc R P A 1
H31B H 0.6699 0.7165 0.9716 0.293 Uiso 0.5 1 calc R P A 1
H31F H 0.6511 0.7266 1.1370 0.293 Uiso 0.5 1 calc R P A 2
H31E H 0.6640 0.7243 0.9569 0.293 Uiso 0.5 1 calc R P A 2
H31D H 0.5860 0.7489 1.0016 0.293 Uiso 0.5 1 calc R P A 2
C32A C 0.4911(8) 0.7171(8) 1.043(3) 0.145(9) Uani 0.5 1 d . P A 1
H32A H 0.4429 0.7311 0.9856 0.218 Uiso 0.5 1 calc GR P A 1
H32B H 0.5148 0.7481 1.1122 0.218 Uiso 0.5 1 calc GR P A 1
H32C H 0.4818 0.6833 1.1071 0.218 Uiso 0.5 1 calc GR P A 1
C32B C 0.5247(9) 0.6489(8) 1.136(2) 0.111(5) Uani 0.5 1 d . P A 2
H32D H 0.4783 0.6695 1.0913 0.166 Uiso 0.5 1 calc GR P A 2
H32E H 0.5443 0.6652 1.2392 0.166 Uiso 0.5 1 calc GR P A 2
H32F H 0.5133 0.6075 1.1470 0.166 Uiso 0.5 1 calc GR P A 2

loop_
_atom_site_aniso_label
_atom_site_aniso_U_11
_atom_site_aniso_U_22
_atom_site_aniso_U_33
_atom_site_aniso_U_23
_atom_site_aniso_U_13
_atom_site_aniso_U_12
Nd1 0.03297(13) 0.03034(13) 0.03511(13) 0.00217(11) 0.00095(9) -0.00047(11)
S1A 0.155(3) 0.0524(18) 0.0392(16) -0.0015(13) -0.0017(19) 0.017(2)
S1B 0.097(3) 0.090(3) 0.058(2) -0.0141(18) 0.0108(18) -0.026(2)
O1 0.062(2) 0.0339(18) 0.059(2) -0.0022(16) -0.0174(18) 0.0089(17)
O2 0.0418(17) 0.0268(16) 0.0431(18) 0.0028(13) 0.0065(14) 0.0082(13)
O3 0.072(2) 0.0311(19) 0.091(3) 0.0072(18) -0.008(2) 0.0026(19)
O7 0.0310(16) 0.067(2) 0.0356(18) 0.0091(15) 0.0033(13) 0.0033(15)
O8 0.0364(17) 0.072(2) 0.0361(18) 0.0146(16) 0.0036(14) -0.0040(16)
O9 0.050(2) 0.083(3) 0.0368(19) 0.0060(18) 0.0039(16) 0.0079(19)
O4 0.058(2) 0.042(2) 0.085(3) 0.010(2) 0.013(2) -0.0158(18)
O5 0.063(2) 0.074(3) 0.043(2) -0.0015(18) 0.0126(17) -0.034(2)
O6 0.066(3) 0.062(3) 0.106(4) 0.018(2) 0.012(2) -0.004(2)
O10 0.107(3) 0.059(3) 0.068(3) -0.030(2) -0.015(2) 0.008(2)
O11 0.0388(17) 0.055(2) 0.0317(16) 0.0004(15) 0.0059(13) -0.0023(15)
C1 0.037(2) 0.033(2) 0.037(3) 0.0092(19) 0.0055(19) 0.004(2)
C2 0.038(2) 0.038(3) 0.038(3) -0.002(2) -0.0004(19) 0.003(2)
C3 0.045(3) 0.035(2) 0.040(3) 0.002(2) 0.001(2) 0.006(2)
C4 0.040(2) 0.041(3) 0.033(2) 0.0038(19) 0.0097(19) 0.012(2)
C5 0.048(3) 0.038(3) 0.053(3) 0.009(2) 0.014(2) 0.009(2)
C6 0.063(3) 0.047(3) 0.067(4) 0.021(3) 0.013(3) 0.020(3)
C7 0.051(3) 0.076(4) 0.064(4) 0.020(3) 0.005(3) 0.025(3)
C8 0.047(3) 0.074(4) 0.065(4) 0.002(3) -0.001(3) 0.009(3)
C9 0.049(3) 0.047(3) 0.053(3) 0.000(2) 0.005(2) 0.007(2)
C10 0.094(5) 0.031(3) 0.105(5) 0.008(3) 0.013(4) -0.001(3)
C21 0.036(2) 0.035(2) 0.032(2) -0.0025(19) 0.0013(19) 0.0015(19)
C22 0.038(2) 0.040(3) 0.030(2) 0.0044(19) -0.0002(19) 0.001(2)
C23 0.038(2) 0.044(3) 0.036(3) 0.001(2) 0.008(2) -0.001(2)
C24 0.033(2) 0.039(2) 0.040(3) 0.000(2) 0.0025(19) 0.000(2)
C25 0.040(3) 0.042(3) 0.043(3) -0.004(2) 0.000(2) -0.002(2)
C26 0.058(3) 0.068(4) 0.052(3) 0.008(3) -0.012(3) 0.008(3)
C27 0.049(3) 0.074(4) 0.082(5) 0.003(3) -0.016(3) 0.023(3)
C28 0.043(3) 0.091(5) 0.072(4) 0.000(4) 0.007(3) 0.022(3)
C29 0.038(3) 0.071(4) 0.053(3) -0.003(3) 0.008(2) 0.008(2)
C30 0.082(4) 0.099(5) 0.040(3) 0.009(3) 0.010(3) 0.000(4)
C11 0.057(3) 0.054(3) 0.043(3) 0.009(3) 0.001(2) -0.008(3)
C12 0.059(3) 0.064(4) 0.051(3) -0.005(3) 0.013(3) -0.015(3)
C13 0.052(3) 0.062(4) 0.049(3) 0.012(3) 0.011(2) -0.006(3)
C14 0.044(3) 0.068(4) 0.040(3) 0.015(3) 0.004(2) -0.006(3)
C15 0.049(3) 0.075(4) 0.047(3) 0.017(3) -0.003(2) -0.012(3)
C16 0.062(4) 0.098(5) 0.061(4) 0.021(4) 0.002(3) -0.030(4)
C17 0.049(4) 0.141(7) 0.058(4) 0.019(4) 0.009(3) -0.029(4)
C18 0.055(4) 0.130(7) 0.049(4) 0.003(4) 0.010(3) 0.001(4)
C19 0.057(3) 0.083(4) 0.045(3) 0.003(3) 0.006(3) -0.003(3)
C20 0.103(5) 0.063(4) 0.091(5) 0.014(4) -0.016(4) -0.009(4)
C31 0.234(13) 0.180(11) 0.187(11) -0.078(9) 0.079(10) -0.147(10)
C32A 0.068(9) 0.112(13) 0.24(2) -0.113(14) -0.028(11) 0.040(9)
C32B 0.110(12) 0.131(14) 0.102(12) 0.019(10) 0.050(10) -0.006(11)

loop_
_atom_type_symbol
_atom_type_description
_atom_type_scat_dispersion_real
_atom_type_scat_dispersion_imag
_atom_type_scat_source
C C 0.0033 0.0016 'International Tables Vol C Tables 4.2.6.8 and 6.1.1.4'
H H 0.0000 0.0000 'International Tables Vol C Tables 4.2.6.8 and 6.1.1.4'
Nd Nd -0.1943 3.0179 'International Tables Vol C Tables 4.2.6.8 and 6.1.1.4'
O O 0.0106 0.0060 'International Tables Vol C Tables 4.2.6.8 and 6.1.1.4'
S S 0.1246 0.1234 'International Tables Vol C Tables 4.2.6.8 and 6.1.1.4'

loop_
_geom_angle_atom_site_label_1
_geom_angle_atom_site_label_2
_geom_angle_atom_site_label_3
_geom_angle
_geom_angle_site_symmetry_1
_geom_angle_site_symmetry_3
O1 Nd1 O2 50.16(9) . 3_666
O1 Nd1 O7 144.33(11) . .
O1 Nd1 O8 149.04(11) . .
O1 Nd1 O4 76.45(12) . .
O1 Nd1 C1 24.67(11) . .
O1 Nd1 C21 156.88(11) . .
O1 Nd1 C11 86.71(14) . .
O2 Nd1 O1 117.13(10) . .
O2 Nd1 O2 67.01(10) . 3_666
O2 Nd1 O7 82.64(10) . .
O2 Nd1 O8 87.31(11) . .
O2 Nd1 O4 123.02(12) . .
O2 Nd1 O5 72.38(11) . .
O2 Nd1 O11 78.06(10) . .
O2 Nd1 C1 92.46(11) . .
O2 Nd1 C1 25.51(10) 3_666 .
O2 Nd1 C21 152.19(10) 3_666 .
O2 Nd1 C21 85.39(11) . .
O2 Nd1 C11 97.28(14) . .
O2 Nd1 C11 91.00(12) 3_666 .
O7 Nd1 O2 138.27(9) . 3_666
O7 Nd1 C1 148.66(11) . .
O7 Nd1 C21 25.81(10) . .
O7 Nd1 C11 121.83(12) . .
O8 Nd1 O2 146.60(10) . 3_666
O8 Nd1 O7 51.18(10) . .
O8 Nd1 O4 74.11(11) . .
O8 Nd1 C1 159.92(11) . .
O8 Nd1 C21 25.40(11) . .
O8 Nd1 C11 70.66(12) . .
O4 Nd1 O2 101.53(11) . 3_666
O4 Nd1 O7 119.25(11) . .
O4 Nd1 C1 89.37(12) . .
O4 Nd1 C21 96.23(12) . .
O4 Nd1 C11 25.76(13) . .
O5 Nd1 O1 93.56(12) . .
O5 Nd1 O2 76.83(10) . 3_666
O5 Nd1 O7 121.53(11) . .
O5 Nd1 O8 75.16(11) . .
O5 Nd1 O4 50.99(12) . .
O5 Nd1 C1 85.63(12) . .
O5 Nd1 C21 98.70(12) . .
O5 Nd1 C11 25.42(13) . .
O10 Nd1 O1 77.12(13) . .
O10 Nd1 O2 123.93(12) . 3_666
O10 Nd1 O2 154.22(13) . .
O10 Nd1 O7 74.96(13) . .
O10 Nd1 O8 88.46(13) . .
O10 Nd1 O4 79.91(15) . .
O10 Nd1 O5 130.66(14) . .
O10 Nd1 O11 83.66(14) . .
O10 Nd1 C1 100.00(13) . .
O10 Nd1 C21 80.02(13) . .
O10 Nd1 C11 105.25(17) . .
O11 Nd1 O1 80.97(11) . .
O11 Nd1 O2 71.95(9) . 3_666
O11 Nd1 O7 74.31(10) . .
O11 Nd1 O8 124.99(10) . .
O11 Nd1 O4 154.49(12) . .
O11 Nd1 O5 143.37(11) . .
O11 Nd1 C1 74.38(11) . .
O11 Nd1 C21 100.00(11) . .
O11 Nd1 C11 162.85(12) . .
C21 Nd1 C1 174.31(12) . .
C11 Nd1 C1 89.48(13) . .
C11 Nd1 C21 96.02(13) . .
O10 S1A C31 113.6(6) . .
O10 S1A C32A 119.7(8) . .
C31 S1A C32A 94.5(7) . .
O10 S1B C31 120.1(6) . .
O10 S1B C32B 103.0(7) . .
C31 S1B C32B 110.1(8) . .
C1 O1 Nd1 99.2(2) . .
Nd1 O2 Nd1 112.98(10) . 3_666
C1 O2 Nd1 91.3(2) 3_666 3_666
C1 O2 Nd1 155.4(3) 3_666 .
C5 O3 C10 118.3(4) . .
C21 O7 Nd1 92.8(2) . .
C21 O8 Nd1 96.0(2) . .
C25 O9 C30 119.6(4) . .
C11 O4 Nd1 92.1(3) . .
C11 O5 Nd1 94.8(3) . .
C15 O6 C20 119.9(5) . .
S1A O10 Nd1 154.4(3) . .
S1B O10 Nd1 140.4(3) . .
Nd1 O11 H11A 111.3 . .
Nd1 O11 H11B 110.7 . .
H11A O11 H11B 107.7 . .
O1 C1 Nd1 56.2(2) . .
O1 C1 O2 119.3(4) . 3_666
O1 C1 C2 121.3(4) . .
O2 C1 Nd1 63.2(2) 3_666 .
O2 C1 C2 119.3(4) 3_666 .
C2 C1 Nd1 174.5(3) . .
C1 C2 H2 119.3 . .
C3 C2 C1 121.4(4) . .
C3 C2 H2 119.3 . .
C2 C3 H3 116.1 . .
C2 C3 C4 127.8(4) . .
C4 C3 H3 116.1 . .
C5 C4 C3 119.2(4) . .
C9 C4 C3 123.5(4) . .
C9 C4 C5 117.3(4) . .
O3 C5 C4 115.3(4) . .
O3 C5 C6 124.6(4) . .
C6 C5 C4 120.1(5) . .
C5 C6 H6 119.7 . .
C7 C6 C5 120.6(5) . .
C7 C6 H6 119.7 . .
C6 C7 H7 119.6 . .
C6 C7 C8 120.7(5) . .
C8 C7 H7 119.6 . .
C7 C8 H8 120.5 . .
C7 C8 C9 118.9(5) . .
C9 C8 H8 120.5 . .
C4 C9 H9 118.9 . .
C8 C9 C4 122.3(5) . .
C8 C9 H9 118.9 . .
O3 C10 H10A 109.5 . .
O3 C10 H10B 109.5 . .
O3 C10 H10C 109.5 . .
H10A C10 H10B 109.5 . .
H10A C10 H10C 109.5 . .
H10B C10 H10C 109.5 . .
O7 C21 Nd1 61.4(2) . .
O7 C21 C22 119.3(4) . .
O8 C21 Nd1 58.6(2) . .
O8 C21 O7 119.8(4) . .
O8 C21 C22 120.8(4) . .
C22 C21 Nd1 178.0(3) . .
C21 C22 H22 119.4 . .
C23 C22 C21 121.2(4) . .
C23 C22 H22 119.4 . .
C22 C23 H23 114.5 . .
C22 C23 C24 131.0(4) . .
C24 C23 H23 114.5 . .
C25 C24 C23 125.1(4) . .
C29 C24 C23 117.5(4) . .
C29 C24 C25 117.4(4) . .
O9 C25 C24 116.2(4) . .
O9 C25 C26 124.4(5) . .
C26 C25 C24 119.4(5) . .
C25 C26 H26 119.6 . .
C27 C26 C25 120.8(5) . .
C27 C26 H26 119.6 . .
C26 C27 H27 119.6 . .
C28 C27 C26 120.7(5) . .
C28 C27 H27 119.6 . .
C27 C28 H28 120.3 . .
C27 C28 C29 119.4(5) . .
C29 C28 H28 120.3 . .
C24 C29 H29 118.9 . .
C28 C29 C24 122.2(5) . .
C28 C29 H29 118.9 . .
O9 C30 H30A 109.5 . .
O9 C30 H30B 109.5 . .
O9 C30 H30C 109.5 . .
H30A C30 H30B 109.5 . .
H30A C30 H30C 109.5 . .
H30B C30 H30C 109.5 . .
O4 C11 Nd1 62.2(3) . .
O4 C11 C12 120.7(5) . .
O5 C11 Nd1 59.7(3) . .
O5 C11 O4 121.2(5) . .
O5 C11 C12 118.1(5) . .
C12 C11 Nd1 170.4(4) . .
C11 C12 H12 118.7 . .
C13 C12 C11 122.5(5) . .
C13 C12 H12 118.7 . .
C12 C13 H13 116.5 . .
C12 C13 C14 127.1(6) . .
C14 C13 H13 116.5 . .
C15 C14 C13 118.3(5) . .
C19 C14 C13 122.6(5) . .
C19 C14 C15 119.1(5) . .
O6 C15 C14 116.2(5) . .
O6 C15 C16 124.8(6) . .
C16 C15 C14 119.0(6) . .
C15 C16 H16 119.9 . .
C17 C16 C15 120.2(6) . .
C17 C16 H16 119.9 . .
C16 C17 H17 119.1 . .
C16 C17 C18 121.8(6) . .
C18 C17 H17 119.1 . .
C17 C18 H18 120.7 . .
C17 C18 C19 118.7(7) . .
C19 C18 H18 120.7 . .
C14 C19 C18 121.2(6) . .
C14 C19 H19 119.4 . .
C18 C19 H19 119.4 . .
O6 C20 H20A 109.5 . .
O6 C20 H20B 109.5 . .
O6 C20 H20C 109.5 . .
H20A C20 H20B 109.5 . .
H20A C20 H20C 109.5 . .
H20B C20 H20C 109.5 . .
S1A C31 H31A 109.5 . .
S1A C31 H31C 109.5 . .
S1A C31 H31B 109.5 . .
S1B C31 H31F 109.5 . .
S1B C31 H31E 109.5 . .
S1B C31 H31D 109.5 . .
H31A C31 H31C 109.5 . .
H31A C31 H31B 109.5 . .
H31C C31 H31B 109.5 . .
H31F C31 H31E 109.5 . .
H31F C31 H31D 109.5 . .
H31E C31 H31D 109.5 . .
S1A C32A H32A 109.5 . .
S1A C32A H32B 109.5 . .
S1A C32A H32C 109.5 . .
H32A C32A H32B 109.5 . .
H32A C32A H32C 109.5 . .
H32B C32A H32C 109.5 . .
S1B C32B H32D 109.5 . .
S1B C32B H32E 109.5 . .
S1B C32B H32F 109.5 . .
H32D C32B H32E 109.5 . .
H32D C32B H32F 109.5 . .
H32E C32B H32F 109.5 . .

loop_
_geom_bond_atom_site_label_1
_geom_bond_atom_site_label_2
_geom_bond_distance
_geom_bond_site_symmetry_2
Nd1 O1 2.496(3) .
Nd1 O2 2.436(3) .
Nd1 O2 2.649(3) 3_666
Nd1 O7 2.561(3) .
Nd1 O8 2.500(3) .
Nd1 O4 2.543(3) .
Nd1 O5 2.491(3) .
Nd1 O10 2.383(4) .
Nd1 O11 2.461(3) .
Nd1 C1 2.967(4) .
Nd1 C21 2.913(4) .
Nd1 C11 2.874(5) .
S1A O10 1.452(5) .
S1A C31 1.612(11) .
S1A C32A 1.641(18) .
S1B O10 1.401(5) .
S1B C31 1.559(10) .
S1B C32B 1.678(14) .
O1 C1 1.254(5) .
O2 Nd1 2.649(3) 3_666
O2 C1 1.278(5) 3_666
O3 C5 1.357(6) .
O3 C10 1.421(6) .
O7 C21 1.270(5) .
O8 C21 1.257(5) .
O9 C25 1.352(6) .
O9 C30 1.427(6) .
O4 C11 1.250(6) .
O5 C11 1.238(6) .
O6 C15 1.348(7) .
O6 C20 1.422(7) .
O11 H11A 0.8847 .
O11 H11B 0.8832 .
C1 O2 1.278(5) 3_666
C1 C2 1.472(6) .
C2 H2 0.9300 .
C2 C3 1.322(6) .
C3 H3 0.9300 .
C3 C4 1.463(6) .
C4 C5 1.406(6) .
C4 C9 1.388(6) .
C5 C6 1.390(7) .
C6 H6 0.9300 .
C6 C7 1.361(8) .
C7 H7 0.9300 .
C7 C8 1.376(8) .
C8 H8 0.9300 .
C8 C9 1.383(7) .
C9 H9 0.9300 .
C10 H10A 0.9600 .
C10 H10B 0.9600 .
C10 H10C 0.9600 .
C21 C22 1.480(6) .
C22 H22 0.9300 .
C22 C23 1.324(6) .
C23 H23 0.9300 .
C23 C24 1.467(6) .
C24 C25 1.405(6) .
C24 C29 1.388(6) .
C25 C26 1.389(6) .
C26 H26 0.9300 .
C26 C27 1.364(8) .
C27 H27 0.9300 .
C27 C28 1.355(8) .
C28 H28 0.9300 .
C28 C29 1.373(7) .
C29 H29 0.9300 .
C30 H30A 0.9600 .
C30 H30B 0.9600 .
C30 H30C 0.9600 .
C11 C12 1.504(7) .
C12 H12 0.9300 .
C12 C13 1.277(7) .
C13 H13 0.9300 .
C13 C14 1.465(7) .
C14 C15 1.400(7) .
C14 C19 1.376(7) .
C15 C16 1.385(8) .
C16 H16 0.9300 .
C16 C17 1.358(9) .
C17 H17 0.9300 .
C17 C18 1.361(9) .
C18 H18 0.9300 .
C18 C19 1.381(8) .
C19 H19 0.9300 .
C20 H20A 0.9600 .
C20 H20B 0.9600 .
C20 H20C 0.9600 .
C31 H31A 0.9600 .
C31 H31C 0.9600 .
C31 H31B 0.9600 .
C31 H31F 0.9600 .
C31 H31E 0.9600 .
C31 H31D 0.9600 .
C32A H32A 0.9600 .
C32A H32B 0.9600 .
C32A H32C 0.9600 .
C32B H32D 0.9600 .
C32B H32E 0.9600 .
C32B H32F 0.9600 .

loop_
_geom_torsion_atom_site_label_1
_geom_torsion_atom_site_label_2
_geom_torsion_atom_site_label_3
_geom_torsion_atom_site_label_4
_geom_torsion
_geom_torsion_site_symmetry_1
_geom_torsion_site_symmetry_4
Nd1 O1 C1 O2 -3.4(4) . 3_666
Nd1 O1 C1 C2 174.2(3) . .
Nd1 O7 C21 O8 -3.9(4) . .
Nd1 O7 C21 C22 177.9(3) . .
Nd1 O8 C21 O7 4.0(4) . .
Nd1 O8 C21 C22 -177.8(3) . .
Nd1 O4 C11 O5 9.6(5) . .
Nd1 O4 C11 C12 -169.4(4) . .
Nd1 O5 C11 O4 -9.8(5) . .
Nd1 O5 C11 C12 169.2(4) . .
O1 C1 C2 C3 1.3(7) . .
O2 C1 C2 C3 178.9(4) 3_666 .
O3 C5 C6 C7 179.2(5) . .
O7 C21 C22 C23 168.3(4) . .
O8 C21 C22 C23 -9.9(7) . .
O9 C25 C26 C27 -179.1(5) . .
O4 C11 C12 C13 -4.0(8) . .
O5 C11 C12 C13 176.9(5) . .
O6 C15 C16 C17 -178.9(5) . .
C1 C2 C3 C4 179.2(4) . .
C2 C3 C4 C5 -162.9(5) . .
C2 C3 C4 C9 16.9(8) . .
C3 C4 C5 O3 0.8(6) . .
C3 C4 C5 C6 -179.2(4) . .
C3 C4 C9 C8 179.8(5) . .
C4 C5 C6 C7 -0.8(8) . .
C5 C4 C9 C8 -0.4(7) . .
C5 C6 C7 C8 0.1(9) . .
C6 C7 C8 C9 0.4(9) . .
C7 C8 C9 C4 -0.3(8) . .
C9 C4 C5 O3 -179.1(4) . .
C9 C4 C5 C6 0.9(7) . .
C10 O3 C5 C4 -178.8(5) . .
C10 O3 C5 C6 1.2(8) . .
C21 C22 C23 C24 -175.0(4) . .
C22 C23 C24 C25 -13.1(8) . .
C22 C23 C24 C29 166.0(5) . .
C23 C24 C25 O9 -2.3(7) . .
C23 C24 C25 C26 177.3(5) . .
C23 C24 C29 C28 -177.9(5) . .
C24 C25 C26 C27 1.4(8) . .
C25 C24 C29 C28 1.2(8) . .
C25 C26 C27 C28 -0.3(9) . .
C26 C27 C28 C29 -0.3(10) . .
C27 C28 C29 C24 -0.2(9) . .
C29 C24 C25 O9 178.6(4) . .
C29 C24 C25 C26 -1.8(7) . .
C30 O9 C25 C24 -173.0(5) . .
C30 O9 C25 C26 7.4(7) . .
C11 C12 C13 C14 177.8(5) . .
C12 C13 C14 C15 158.6(6) . .
C12 C13 C14 C19 -23.1(8) . .
C13 C14 C15 O6 -3.9(7) . .
C13 C14 C15 C16 177.2(5) . .
C13 C14 C19 C18 -176.4(5) . .
C14 C15 C16 C17 -0.1(8) . .
C15 C14 C19 C18 1.9(8) . .
C15 C16 C17 C18 0.8(10) . .
C16 C17 C18 C19 -0.2(9) . .
C17 C18 C19 C14 -1.2(9) . .
C19 C14 C15 O6 177.7(5) . .
C19 C14 C15 C16 -1.2(8) . .
C20 O6 C15 C14 173.9(5) . .
C20 O6 C15 C16 -7.3(8) . .
C31 S1A O10 Nd1 -112.1(8) . .
C31 S1B O10 Nd1 121.5(7) . .
C32A S1A O10 Nd1 137.6(9) . .
C32B S1B O10 Nd1 -115.8(8) . .
